data_2012291
loop_
_publ_author_name
'Bryan, Jeffrey C.'
'Engle, Nancy L.'
'Sachleben, Richard A.'
'Hay, Benjamin P.'

_publ_section_title
;
 Tribenzo-18-crown-6 acetonitrile disolvate
;
_journal_issue 11
_journal_name_full 'Acta Crystallographica Section C'
_journal_page_first 1359
_journal_page_last 1360
_journal_paper_doi 10.1107/S0108270101016109
_journal_volume 57
_journal_year 2001
_chemical_formula_iupac 'C24 H24 O6, 2C2 H3 N'
_chemical_formula_moiety 'C24 H24 O6, 2C2 H3 N'
_chemical_formula_sum 'C28 H30 N2 O6'
_chemical_formula_weight 490.5
_chemical_name_common Tribenzo-18-crown-6
_chemical_name_systematic
;
2,3,12,15,22,25-hexaoxatetracyclo-[24.4.0.0^6,11^.0^16,21^]triaconta-
6(11),7,9,16(21),17,19,26(1),27,29-nonaene acetonitrile disolvate
;
_space_group_IT_number 2
_symmetry_cell_setting triclinic
_symmetry_space_group_name_Hall '-P 1'
_symmetry_space_group_name_H-M 'P -1'
_cell_angle_alpha 110.16(2)
_cell_angle_beta 96.60(2)
_cell_angle_gamma 98.27(2)
_cell_formula_units_Z 2
_cell_length_a 9.109(2)
_cell_length_b 10.883(3)
_cell_length_c 13.964(4)
_cell_measurement_reflns_used 25
_cell_measurement_temperature 100
_cell_measurement_theta_max 15.1
_cell_measurement_theta_min 10.1
_cell_volume 1265.6(6)
_computing_cell_refinement CAD-4-PC
_computing_data_collection 'CAD-4-PC (Enraf-Nonius, 1993)'
_computing_data_reduction 'XCAD4 (Harms, 1995)'
_computing_molecular_graphics 'SHELXTL (Bruker, 1997)'
_computing_publication_material SHELXTL
_computing_structure_refinement 'SHELXL97 (Sheldrick, 1997)'
_computing_structure_solution 'SHELXS97 (Sheldrick, 1990)'
_diffrn_ambient_temperature 100
_diffrn_measured_fraction_theta_full 1.00
_diffrn_measured_fraction_theta_max 1.00
_diffrn_measurement_device_type 'Enraf-Nonius CAD-4'
_diffrn_measurement_method \w
_diffrn_radiation_monochromator graphite
_diffrn_radiation_source 'fine-focus sealed tube'
_diffrn_radiation_type 'Mo K\a'
_diffrn_radiation_wavelength .71073
_diffrn_reflns_av_R_equivalents .016
_diffrn_reflns_av_sigmaI/netI .034
_diffrn_reflns_limit_h_max 6
_diffrn_reflns_limit_h_min -12
_diffrn_reflns_limit_k_max 14
_diffrn_reflns_limit_k_min -14
_diffrn_reflns_limit_l_max 19
_diffrn_reflns_limit_l_min -18
_diffrn_reflns_number 7849
_diffrn_reflns_reduction_process 'XCAD4 (Harms, 1995)'
_diffrn_reflns_theta_full 29.0
_diffrn_reflns_theta_max 29.0
_diffrn_reflns_theta_min 2.0
_diffrn_standards_decay_% 12
_diffrn_standards_interval_time 120
_diffrn_standards_number 3
_exptl_absorpt_coefficient_mu .091
_exptl_absorpt_correction_type none
_exptl_crystal_colour colourless
_exptl_crystal_density_diffrn 1.29
_exptl_crystal_density_meas ?
_exptl_crystal_description block
_exptl_crystal_F_000 520
_exptl_crystal_size_max .56
_exptl_crystal_size_mid .49
_exptl_crystal_size_min .43
_refine_diff_density_max .34
_refine_diff_density_min -.27
_refine_ls_extinction_method none
_refine_ls_goodness_of_fit_ref 1.06
_refine_ls_hydrogen_treatment mixed
_refine_ls_matrix_type full
_refine_ls_number_constraints 0
_refine_ls_number_parameters 343
_refine_ls_number_reflns 6714
_refine_ls_number_restraints 0
_refine_ls_restrained_S_all 1.06
_refine_ls_R_factor_all .060
_refine_ls_R_factor_gt .042
_refine_ls_shift/su_max .001
_refine_ls_shift/su_mean .000
_refine_ls_structure_factor_coef Fsqd
_refine_ls_weighting_details 'w = 1/[\s^2^(Fo^2^)+(0.0575P)^2^+0.2556P] where P = (Fo^2^+2Fc^2^)/3'
_refine_ls_weighting_scheme calc
_refine_ls_wR_factor_ref .115
_reflns_number_gt 5308
_reflns_number_total 6714
_reflns_threshold_expression I>2\s(I)
_cod_data_source_file bk1618.cif
_cod_data_source_block I
_cod_depositor_comments
;
The following automatic conversions were performed:
'_symmetry_cell_setting' value 'Triclinic' changed to 'triclinic'
according to '/home/saulius/struct/CIF-dictionaries/cif_core.dic'
dictionary named 'cif_core.dic' version 2.4.1 from 2010-06-29.

Automatic conversion script
Id: cif_fix_enum 1527 2010-12-29 10:47:43Z saulius 

The following automatic conversions were performed:

'_symmetry_cell_setting' value 'Triclinic' changed to 'triclinic'
according to /home/saulius/struct/CIF-dictionaries/cif_core.dic
dictionary named 'cif_core.dic' version 2.4.1 from 2010-06-29.

Automatic conversion script
Id: cif_fix_values 1715 2011-07-08 13:25:40Z adriana 

The following automatic conversions were performed:

'_exptl_crystal_density_meas' value 'Not Measured' was changed to '?'
- the value is perceived as not measured.

Automatic conversion script
Id: cif_fix_values 3008 2015-01-20 13:52:24Z robertas 
;
_cod_original_cell_volume 1265.7(6)
_cod_database_code 2012291
_cod_database_fobs_code 2012291

loop_
_symmetry_equiv_pos_as_xyz
x,y,z
-x,-y,-z

loop_
_atom_site_aniso_label
_atom_site_aniso_U_11
_atom_site_aniso_U_22
_atom_site_aniso_U_33
_atom_site_aniso_U_12
_atom_site_aniso_U_13
_atom_site_aniso_U_23
O1 .0170(4) .0206(4) .0168(4) .0025(3) -.0012(3) .0071(3)
O2 .0214(4) .0205(4) .0138(4) .0009(3) -.0011(3) .0066(3)
O3 .0162(4) .0235(4) .0231(4) .0021(3) .0018(3) .0120(3)
O4 .0167(4) .0239(4) .0218(4) .0016(3) -.0002(3) .0098(3)
O5 .0220(4) .0218(4) .0153(4) .0004(3) .0005(3) .0060(3)
O6 .0172(4) .0210(4) .0139(4) .0014(3) .0016(3) .0042(3)
C1 .0170(5) .0214(5) .0155(5) .0034(4) .0050(4) .0058(4)
C2 .0174(5) .0203(5) .0153(5) .0018(4) .0048(4) .0063(4)
C3 .0198(5) .0251(6) .0180(5) -.0001(4) .0023(4) .0063(4)
C4 .0249(6) .0223(6) .0257(6) -.0042(5) .0049(5) .0051(5)
C5 .0284(6) .0209(6) .0309(6) .0024(5) .0092(5) .0102(5)
C6 .0224(6) .0235(6) .0234(6) .0054(4) .0062(4) .0102(5)
C7 .0175(5) .0260(6) .0153(5) .0003(4) -.0017(4) .0083(4)
C8 .0153(5) .0271(6) .0187(5) .0033(4) -.0003(4) .0101(4)
C9 .0222(5) .0213(5) .0127(5) .0022(4) .0011(4) .0061(4)
C10 .0223(5) .0208(5) .0110(5) .0014(4) -.0006(4) .0044(4)
C11 .0242(6) .0236(6) .0162(5) -.0027(5) -.0009(4) .0054(4)
C12 .0364(7) .0200(6) .0168(5) -.0013(5) .0009(5) .0063(4)
C13 .0369(7) .0239(6) .0207(6) .0082(5) .0028(5) .0099(5)
C14 .0257(6) .0269(6) .0203(5) .0067(5) .0029(5) .0103(5)
C15 .0165(5) .0281(6) .0199(5) .0028(4) .0036(4) .0088(5)
C16 .0175(5) .0248(6) .0211(5) .0006(4) .0017(4) .0093(5)
C17 .0168(5) .0211(5) .0165(5) .0053(4) -.0005(4) .0043(4)
C18 .0144(5) .0211(5) .0165(5) .0046(4) -.0006(4) .0033(4)
C19 .0200(5) .0296(6) .0169(5) .0056(5) .0018(4) .0030(5)
C20 .0264(6) .0285(6) .0196(6) .0046(5) -.0004(5) -.0032(5)
C21 .0249(6) .0213(6) .0281(6) .0020(5) -.0027(5) -.0004(5)
C22 .0209(5) .0216(6) .0255(6) .0029(4) -.0002(4) .0066(5)
C23 .0178(5) .0275(6) .0142(5) .0056(4) .0029(4) .0084(4)
C24 .0179(5) .0252(6) .0177(5) .0049(4) .0016(4) .0111(4)
N1 .0308(6) .0509(8) .0398(7) .0158(6) .0061(5) .0242(6)
C25 .0253(6) .0378(8) .0277(7) .0113(6) .0025(5) .0122(6)
C26 .0217(6) .0325(6) .0205(6) .0034(5) .0015(4) .0131(5)
N2 .0345(6) .0383(7) .0339(6) .0026(5) .0136(5) .0068(5)
C27 .0334(7) .0337(7) .0310(7) .0088(6) .0150(6) .0128(6)
C28 .0237(6) .0270(6) .0249(6) .0023(5) .0042(5) .0092(5)

loop_
_atom_site_label
_atom_site_fract_x
_atom_site_fract_y
_atom_site_fract_z
_atom_site_U_iso_or_equiv
_atom_site_thermal_displace_type
_atom_site_calc_flag
_atom_site_refinement_flags
_atom_site_occupancy
_atom_site_type_symbol
O1 .05609(9) -.11117(8) .38135(6) .0186(2) Uani . . 1.000 O
O2 -.12291(9) -.08200(8) .23342(6) .0192(2) Uani . . 1.000 O
O3 .02536(9) .07881(8) .13621(7) .0203(2) Uani . . 1.000 O
O4 .31311(9) .11543(8) .14322(6) .0210(2) Uani . . 1.000 O
O5 .48959(9) .16230(8) .34147(6) .0206(2) Uani . . 1.000 O
O6 .35578(9) .05222(8) .45557(6) .0183(2) Uani . . 1.000 O
C1 -.04773(12) -.22320(11) .31835(8) .0181(3) Uani . . 1.000 C
C2 -.14416(12) -.20684(11) .23912(8) .0178(3) Uani . . 1.000 C
C3 -.25265(13) -.31475(12) .17173(9) .0220(3) Uani . . 1.000 C
C4 -.26616(15) -.43861(13) .18205(10) .0262(3) Uani . . 1.000 C
C5 -.17243(15) -.45447(13) .25964(10) .0265(3) Uani . . 1.000 C
C6 -.06243(14) -.34697(12) .32804(9) .0224(3) Uani . . 1.000 C
C7 -.18316(13) -.08118(12) .13434(9) .0202(3) Uani . . 1.000 C
C8 -.13442(13) .05471(12) .13071(9) .0203(3) Uani . . 1.000 C
C9 .08811(13) .19306(11) .12325(8) .0192(3) Uani . . 1.000 C
C10 .24568(13) .21391(11) .12786(8) .0190(3) Uani . . 1.000 C
C11 .31871(14) .32500(12) .11254(9) .0230(3) Uani . . 1.000 C
C12 .23673(16) .41543(12) .09300(9) .0256(3) Uani . . 1.000 C
C13 .08313(16) .39590(13) .08990(10) .0267(4) Uani . . 1.000 C
C14 .00829(15) .28463(13) .10523(9) .0238(3) Uani . . 1.000 C
C15 .47462(13) .13953(13) .16578(9) .0216(3) Uani . . 1.000 C
C16 .53751(13) .23140(12) .27620(9) .0214(3) Uani . . 1.000 C
C17 .52053(13) .23507(11) .44631(9) .0190(3) Uani . . 1.000 C
C18 .44695(12) .17534(11) .50758(9) .0185(3) Uani . . 1.000 C
C19 .46831(14) .24354(13) .61395(9) .0237(3) Uani . . 1.000 C
C20 .56407(15) .36840(13) .65968(10) .0286(3) Uani . . 1.000 C
C21 .63902(15) .42513(13) .60021(10) .0282(3) Uani . . 1.000 C
C22 .61674(14) .35873(12) .49279(10) .0237(3) Uani . . 1.000 C
C23 .26779(13) .00082(12) .51737(8) .0195(3) Uani . . 1.000 C
C24 .17051(13) -.13154(12) .45067(9) .0195(3) Uani . . 1.000 C
N1 -.06974(14) .34722(14) .37634(10) .0376(4) Uani . . 1.000 N
C25 .13874(16) .21267(16) .38968(11) .0299(4) Uani . . 1.000 C
C26 .02294(14) .28886(13) .38161(9) .0244(3) Uani . . 1.000 C
N2 .39136(15) -.23808(13) .04374(10) .0372(4) Uani . . 1.000 N
C27 .23452(18) -.15528(16) .18940(12) .0314(4) Uani . . 1.000 C
C28 .32199(14) -.20203(13) .10756(10) .0256(3) Uani . . 1.000 C
H3 -.31800 -.30400 .11830 .0260 Uiso calc R 1.000 H
H4 -.34010 -.51210 .13550 .0310 Uiso calc R 1.000 H
H5 -.18240 -.53880 .26680 .0320 Uiso calc R 1.000 H
H6 .00240 -.35870 .38120 .0270 Uiso calc R 1.000 H
H7A -.29460 -.10460 .12220 .0240 Uiso calc R 1.000 H
H7B -.14700 -.14860 .07910 .0240 Uiso calc R 1.000 H
H8A -.18510 .05870 .06550 .0240 Uiso calc R 1.000 H
H8B -.16210 .12350 .18970 .0240 Uiso calc R 1.000 H
H11 .42470 .33950 .11540 .0280 Uiso calc R 1.000 H
H12 .28700 .49070 .08180 .0310 Uiso calc R 1.000 H
H13 .02800 .45820 .07730 .0320 Uiso calc R 1.000 H
H14 -.09760 .27160 .10330 .0290 Uiso calc R 1.000 H
H15A .51600 .17940 .11820 .0260 Uiso calc R 1.000 H
H15B .50760 .05330 .15300 .0260 Uiso calc R 1.000 H
H16A .64890 .25320 .28710 .0260 Uiso calc R 1.000 H
H16B .49900 .31550 .29220 .0260 Uiso calc R 1.000 H
H19 .41760 .20510 .65570 .0280 Uiso calc R 1.000 H
H20 .57770 .41470 .73250 .0340 Uiso calc R 1.000 H
H21 .70570 .50920 .63220 .0340 Uiso calc R 1.000 H
H22 .66740 .39820 .45160 .0280 Uiso calc R 1.000 H
H23A .20380 .06430 .54940 .0230 Uiso calc R 1.000 H
H23B .33550 -.00970 .57360 .0230 Uiso calc R 1.000 H
H24A .23260 -.19100 .41060 .0230 Uiso calc R 1.000 H
H24B .12330 -.17450 .49460 .0230 Uiso calc R 1.000 H
H25A .202(2) .2162(18) .3421(15) .0450 Uiso . . 1.000 H
H25B .088(2) .118(2) .3723(14) .0450 Uiso . . 1.000 H
H25C .196(2) .2535(18) .4591(15) .0450 Uiso . . 1.000 H
H27A .168(2) -.1038(19) .1701(15) .0470 Uiso . . 1.000 H
H27B .181(2) -.228(2) .1985(15) .0470 Uiso . . 1.000 H
H27C .302(2) -.095(2) .2510(16) .0470 Uiso . . 1.000 H

loop_
_atom_type_symbol
_atom_type_description
_atom_type_scat_dispersion_real
_atom_type_scat_dispersion_imag
_atom_type_scat_source
O O .0106 .0060 'International Tables Vol C Tables 4.2.6.8 and 6.1.1.4'
N N .0061 .0033 'International Tables Vol C Tables 4.2.6.8 and 6.1.1.4'
H H .0000 .0000 'International Tables Vol C Tables 4.2.6.8 and 6.1.1.4'
C C .0033 .0016 'International Tables Vol C Tables 4.2.6.8 and 6.1.1.4'

loop_
_geom_angle_atom_site_label_1
_geom_angle_atom_site_label_2
_geom_angle_atom_site_label_3
_geom_angle
_geom_angle_publ_flag
C1 O1 C24 115.99(10) no
C2 O2 C7 113.86(9) no
C8 O3 C9 116.38(10) no
C10 O4 C15 118.21(10) no
C16 O5 C17 116.19(10) no
C18 O6 C23 115.26(9) no
O1 C1 C2 115.59(11) no
O1 C1 C6 124.89(10) no
C2 C1 C6 119.52(11) no
O2 C2 C1 116.55(10) no
O2 C2 C3 123.88(10) no
C1 C2 C3 119.57(12) no
C2 C3 C4 120.42(12) no
C3 C4 C5 120.03(13) no
C4 C5 C6 120.31(14) no
C1 C6 C5 120.16(12) no
O2 C7 C8 109.81(10) no
O3 C8 C7 108.30(10) no
O3 C9 C10 115.34(11) no
O3 C9 C14 124.91(11) no
C10 C9 C14 119.75(12) no
O4 C10 C9 115.03(11) no
O4 C10 C11 125.43(11) no
C9 C10 C11 119.48(12) no
C10 C11 C12 120.20(12) no
C11 C12 C13 120.26(13) no
C12 C13 C14 120.12(13) no
C9 C14 C13 120.18(13) no
O4 C15 C16 112.50(10) no
O5 C16 C15 106.96(11) no
O5 C17 C18 115.34(11) no
O5 C17 C22 124.58(11) no
C18 C17 C22 120.09(11) no
O6 C18 C17 116.27(10) no
O6 C18 C19 124.50(11) no
C17 C18 C19 119.22(12) no
C18 C19 C20 120.16(12) no
C19 C20 C21 120.61(12) no
C20 C21 C22 119.91(13) no
C17 C22 C21 119.98(12) no
O6 C23 C24 109.71(9) no
O1 C24 C23 108.97(11) no
C2 C3 H3 119.78 no
C4 C3 H3 119.81 no
C3 C4 H4 120.02 no
C5 C4 H4 119.95 no
C4 C5 H5 119.84 no
C6 C5 H5 119.86 no
C1 C6 H6 119.92 no
C5 C6 H6 119.91 no
O2 C7 H7A 109.67 no
O2 C7 H7B 109.70 no
C8 C7 H7A 109.74 no
C8 C7 H7B 109.71 no
H7A C7 H7B 108.19 no
O3 C8 H8A 110.01 no
O3 C8 H8B 110.02 no
C7 C8 H8A 110.04 no
C7 C8 H8B 110.03 no
H8A C8 H8B 108.44 no
C10 C11 H11 119.89 no
C12 C11 H11 119.91 no
C11 C12 H12 119.89 no
C13 C12 H12 119.85 no
C12 C13 H13 119.95 no
C14 C13 H13 119.93 no
C9 C14 H14 119.89 no
C13 C14 H14 119.93 no
O4 C15 H15A 109.09 no
O4 C15 H15B 109.07 no
C16 C15 H15A 109.12 no
C16 C15 H15B 109.09 no
H15A C15 H15B 107.86 no
O5 C16 H16A 110.28 no
O5 C16 H16B 110.35 no
C15 C16 H16A 110.36 no
C15 C16 H16B 110.29 no
H16A C16 H16B 108.61 no
C18 C19 H19 119.90 no
C20 C19 H19 119.94 no
C19 C20 H20 119.67 no
C21 C20 H20 119.71 no
C20 C21 H21 120.01 no
C22 C21 H21 120.08 no
C17 C22 H22 120.02 no
C21 C22 H22 120.01 no
O6 C23 H23A 109.70 no
O6 C23 H23B 109.73 no
C24 C23 H23A 109.74 no
C24 C23 H23B 109.71 no
H23A C23 H23B 108.23 no
O1 C24 H24A 109.92 no
O1 C24 H24B 109.89 no
C23 C24 H24A 109.89 no
C23 C24 H24B 109.92 no
H24A C24 H24B 108.24 no
N1 C26 C25 178.51(16) yes
C26 C25 H25A 109.2(12) no
C26 C25 H25B 108.0(11) no
C26 C25 H25C 107.5(12) no
H25A C25 H25B 109.3(16) no
H25A C25 H25C 109.5(16) no
H25B C25 H25C 113.2(16) no
N2 C28 C27 179.57(15) yes
C28 C27 H27A 108.8(12) no
C28 C27 H27B 109.1(12) no
C28 C27 H27C 108.6(11) no
H27A C27 H27B 110.9(17) no
H27A C27 H27C 106.1(18) no
H27B C27 H27C 113.1(18) no

loop_
_geom_bond_atom_site_label_1
_geom_bond_atom_site_label_2
_geom_bond_site_symmetry_1
_geom_bond_site_symmetry_2
_geom_bond_distance
_geom_bond_publ_flag
O1 C1 . . 1.3757(15) yes
O1 C24 . . 1.4335(15) yes
O2 C2 . . 1.3755(16) yes
O2 C7 . . 1.4321(15) yes
O3 C8 . . 1.4296(15) yes
O3 C9 . . 1.3711(16) yes
O4 C10 . . 1.3746(16) yes
O4 C15 . . 1.4346(15) yes
O5 C16 . . 1.4340(16) yes
O5 C17 . . 1.3754(15) yes
O6 C18 . . 1.3722(15) yes
O6 C23 . . 1.4363(15) yes
N1 C26 . . 1.137(2) yes
N2 C28 . . 1.1434(19) yes
C1 C6 . . 1.3887(19) no
C1 C2 . . 1.4087(16) no
C2 C3 . . 1.3899(17) no
C3 C4 . . 1.394(2) no
C4 C5 . . 1.375(2) no
C5 C6 . . 1.3991(19) no
C7 C8 . . 1.502(2) no
C9 C14 . . 1.3872(19) no
C9 C10 . . 1.4110(18) no
C10 C11 . . 1.3891(19) no
C11 C12 . . 1.397(2) no
C12 C13 . . 1.378(2) no
C13 C14 . . 1.397(2) no
C15 C16 . . 1.5082(17) no
C17 C22 . . 1.3887(19) no
C17 C18 . . 1.4120(18) no
C18 C19 . . 1.3882(17) no
C19 C20 . . 1.396(2) no
C20 C21 . . 1.378(2) no
C21 C22 . . 1.3979(19) no
C23 C24 . . 1.4987(18) no
C3 H3 . . .95 no
C4 H4 . . .95 no
C5 H5 . . .95 no
C6 H6 . . .95 no
C7 H7B . . .99 no
C7 H7A . . .99 no
C8 H8B . . .99 no
C8 H8A . . .99 no
C11 H11 . . .95 no
C12 H12 . . .95 no
C13 H13 . . .95 no
C14 H14 . . .95 no
C15 H15A . . .99 no
C15 H15B . . .99 no
C16 H16B . . .99 no
C16 H16A . . .99 no
C19 H19 . . .95 no
C20 H20 . . .95 no
C21 H21 . . .95 no
C22 H22 . . .95 no
C23 H23A . . .99 no
C23 H23B . . .99 no
C24 H24B . . .99 no
C24 H24A . . .99 no
C25 C26 . . 1.450(2) no
C25 H25B . . 1.00(2) no
C25 H25C . . .964(19) no
C25 H25A . . .935(19) no
C27 C28 . . 1.458(2) no
C27 H27A . . .96(2) no
C27 H27B . . .92(2) no
C27 H27C . . .96(2) no

loop_
_geom_hbond_atom_site_label_D
_geom_hbond_atom_site_label_H
_geom_hbond_atom_site_label_A
_geom_hbond_site_symmetry_A
_geom_hbond_distance_DH
_geom_hbond_distance_HA
_geom_hbond_distance_DA
_geom_hbond_angle_DHA
_geom_hbond_publ_flag
C5 H5 N1 1_545 .9497 2.4989 3.293(2) 141.15 no
C16 H16A N1 1_655 .9896 2.6079 3.561(2) 161.71 no
C25 H25B O1 . 1.00(2) 2.52(2) 3.455(2) 156.0(14) no

loop_
_geom_torsion_atom_site_label_1
_geom_torsion_atom_site_label_2
_geom_torsion_atom_site_label_3
_geom_torsion_atom_site_label_4
_geom_torsion
_geom_torsion_publ_flag
C24 O1 C1 C2 -169.94(10) yes
C24 O1 C1 C6 10.08(16) no
C1 O1 C24 C23 -176.70(9) yes
C7 O2 C2 C1 159.27(10) yes
C7 O2 C2 C3 -20.27(15) no
C2 O2 C7 C8 -171.50(10) yes
C9 O3 C8 C7 173.57(9) yes
C8 O3 C9 C10 -179.33(10) yes
C8 O3 C9 C14 -.20(16) no
C15 O4 C10 C9 -169.91(9) yes
C15 O4 C10 C11 13.06(15) no
C10 O4 C15 C16 76.59(13) yes
C17 O5 C16 C15 -172.70(10) yes
C16 O5 C17 C18 167.73(10) yes
C16 O5 C17 C22 -12.49(17) no
C23 O6 C18 C17 -172.59(10) yes
C23 O6 C18 C19 6.31(17) no
C18 O6 C23 C24 178.30(10) yes
C6 C1 C2 O2 -179.57(10) no
C6 C1 C2 C3 .00(17) no
O1 C1 C6 C5 179.88(11) no
O1 C1 C2 O2 .45(14) yes
O1 C1 C2 C3 -180.00(10) no
C2 C1 C6 C5 -.10(19) no
C1 C2 C3 C4 -.13(17) no
O2 C2 C3 C4 179.40(11) no
C2 C3 C4 C5 .39(19) no
C3 C4 C5 C6 -.5(2) no
C4 C5 C6 C1 .4(2) no
O2 C7 C8 O3 66.12(12) yes
C10 C9 C14 C13 1.11(17) no
O3 C9 C14 C13 -177.99(11) no
O3 C9 C10 C11 178.11(10) no
C14 C9 C10 O4 -178.29(10) no
O3 C9 C10 O4 .90(14) yes
C14 C9 C10 C11 -1.07(16) no
C9 C10 C11 C12 .16(17) no
O4 C10 C11 C12 177.07(10) no
C10 C11 C12 C13 .71(18) no
C11 C12 C13 C14 -.67(19) no
C12 C13 C14 C9 -.24(18) no
O4 C15 C16 O5 65.78(13) yes
O5 C17 C18 C19 -178.18(11) no
C22 C17 C18 O6 -179.01(11) no
C22 C17 C18 C19 2.03(18) no
O5 C17 C18 O6 .79(16) yes
O5 C17 C22 C21 179.25(12) no
C18 C17 C22 C21 -.98(19) no
O6 C18 C19 C20 179.76(12) no
C17 C18 C19 C20 -1.37(19) no
C18 C19 C20 C21 -.3(2) no
C19 C20 C21 C22 1.4(2) no
C20 C21 C22 C17 -.7(2) no
O6 C23 C24 O1 -69.35(12) yes

loop_
_cod_related_entry_id
_cod_related_entry_database
_cod_related_entry_code
1 ChemSpider 21135097
